data_4076861
loop_
_publ_author_name
'Russell, J. Monte'
'Sabat, Michal'
'Grimes, Russell N.'

_publ_section_title
;
 Organotransition-Metal Metallacarboranes. 59.1Synthesis and Linkage of
 Boron-Functionalized Ferracarborane Clusters
;
_journal_issue 20
_journal_name_full Organometallics
_journal_page_first 4113
_journal_paper_doi 10.1021/om020158n
_journal_volume 21
_journal_year 2002
_chemical_formula_sum 'C36 H65 B8 Co2 I O'
_chemical_formula_weight 845.12
_chemical_name_systematic
;
 eta(5)-Cp*Co(2,3-Et2C2B4H3)-5-O(CH2)4-(eta(4)-C5Me5)Co(2,3-Et2C2B4H4-5-I)
;
_space_group_IT_number 2
_symmetry_cell_setting triclinic
_symmetry_space_group_name_Hall '-P 1'
_symmetry_space_group_name_H-M 'P -1'
_atom_sites_solution_hydrogens geom
_atom_sites_solution_primary direct
_atom_sites_solution_secondary difmap
_audit_conform_dict_location ftp://ftp.iucr.org/pub/cif_core.dic
_audit_conform_dict_name cif_core.dic
_audit_conform_dict_version 2.2
_audit_creation_date 2002-06-05T23:26:28-00:00
_audit_creation_method 'WinGX routine CIF_UPDATE'
_cell_angle_alpha 117.853
_cell_angle_beta 93.7550(10)
_cell_angle_gamma 100.623
_cell_formula_units_Z 2
_cell_length_a 9.0890(3)
_cell_length_b 15.8105(6)
_cell_length_c 16.6640(6)
_cell_measurement_reflns_used 9697
_cell_measurement_temperature 153(2)
_cell_measurement_theta_max 31.37
_cell_measurement_theta_min 2.315
_cell_volume 2049.02(13)
_computing_cell_refinement 'Bruker SMART'
_computing_data_collection 'Bruker SMART'
_computing_data_reduction 'Bruker SHELXTL'
_computing_molecular_graphics 'Bruker SHELXTL'
_computing_publication_material 'Bruker SHELXTL'
_computing_structure_refinement 'SHELXL-97 (Sheldrick, 1997)'
_computing_structure_solution 'SHELXS-97 (Sheldrick, 1990)'
_diffrn_ambient_temperature 153(2)
_diffrn_measured_fraction_theta_full 0.98
_diffrn_measured_fraction_theta_max 0.98
_diffrn_measurement_device_type 'CCD area detector'
_diffrn_measurement_method 'phi and omega scans'
_diffrn_radiation_monochromator graphite
_diffrn_radiation_type MoK\a
_diffrn_radiation_wavelength 0.71073
_diffrn_reflns_av_R_equivalents 0.029
_diffrn_reflns_limit_h_max 13
_diffrn_reflns_limit_h_min -13
_diffrn_reflns_limit_k_max 23
_diffrn_reflns_limit_k_min -23
_diffrn_reflns_limit_l_max 25
_diffrn_reflns_limit_l_min -24
_diffrn_reflns_number 28519
_diffrn_reflns_theta_full 32.51
_diffrn_reflns_theta_max 32.51
_diffrn_reflns_theta_min 1.47
_exptl_absorpt_coefficient_mu 1.59
_exptl_absorpt_correction_T_max 0.801929
_exptl_absorpt_correction_T_min 0.661665
_exptl_absorpt_correction_type none
_exptl_absorpt_process_details 'SHELXTL SADABS'
_exptl_crystal_colour orange
_exptl_crystal_density_diffrn 1.37
_exptl_crystal_density_meas ?
_exptl_crystal_density_method 'not measured'
_exptl_crystal_description needle
_exptl_crystal_F_000 872
_exptl_crystal_size_max 0.45
_exptl_crystal_size_mid 0.27
_exptl_crystal_size_min 0.24
_refine_diff_density_max 2.978
_refine_diff_density_min -1.256
_refine_diff_density_rms 0.11
_refine_ls_extinction_coef none
_refine_ls_extinction_method none
_refine_ls_goodness_of_fit_ref 0.922
_refine_ls_hydrogen_treatment mixed
_refine_ls_matrix_type full
_refine_ls_number_parameters 471
_refine_ls_number_reflns 14542
_refine_ls_number_restraints 0
_refine_ls_restrained_S_all 0.922
_refine_ls_R_factor_all 0.0904
_refine_ls_R_factor_gt 0.0567
_refine_ls_shift/su_max 0.001
_refine_ls_shift/su_mean 0
_refine_ls_structure_factor_coef Fsqd
_refine_ls_weighting_details 'calc w=1/[\s^2^(Fo^2^)+(0.0843P)^2^+0.0000P] where P=(Fo^2^+2Fc^2^)/3'
_refine_ls_weighting_scheme calc
_refine_ls_wR_factor_gt 0.1411
_refine_ls_wR_factor_ref 0.154
_reflns_number_gt 8833
_reflns_number_total 14542
_reflns_threshold_expression >2sigma(I)
_cod_data_source_file om020158n.cif
_cod_data_source_block c36h65
_cod_depositor_comments
;
The following automatic conversions were performed:

'_symmetry_cell_setting' value 'Triclinic' changed to 'triclinic'
according to /home/saulius/struct/CIF-dictionaries/cif_core.dic
dictionary named 'cif_core.dic' version 2.4.1 from 2010-06-29.

Automatic conversion script
Id: cif_fix_values 1715 2011-07-08 13:25:40Z adriana 

The following automatic conversions were performed:

'_exptl_crystal_density_meas' value 'not measured' was changed to '?'
- the value is perceived as not measured.

Automatic conversion script
Id: cif_fix_values 3008 2015-01-20 13:52:24Z robertas 
;
_cod_original_sg_symbol_H-M P-1
_cod_database_code 4076861

loop_
_symmetry_equiv_pos_as_xyz
'x, y, z'
'-x, -y, -z'

loop_
_atom_site_label
_atom_site_type_symbol
_atom_site_fract_x
_atom_site_fract_y
_atom_site_fract_z
_atom_site_U_iso_or_equiv
_atom_site_adp_type
_atom_site_occupancy
_atom_site_symmetry_multiplicity
_atom_site_calc_flag
_atom_site_refinement_flags
I I 0.85179(3) 0.06915(2) 0.450911(18) 0.06423(11) Uani 1 1 d .
Co1 Co 0.66847(4) 0.31004(3) 0.57847(3) 0.02639(9) Uani 1 1 d .
Co2 Co 0.32891(4) 0.18787(3) -0.02303(3) 0.02524(9) Uani 1 1 d .
O O 0.2092(2) 0.28653(15) 0.17653(13) 0.0303(4) Uani 1 1 d .
C2 C 0.7743(3) 0.3461(2) 0.7072(2) 0.0352(7) Uani 1 1 d .
C2E C 0.8554(5) 0.3970(3) 0.8734(2) 0.0521(9) Uani 1 1 d .
H2E1 H 0.8621 0.3304 0.8532 0.078 Uiso 1 1 calc R
H2E2 H 0.8236 0.4232 0.9324 0.078 Uiso 1 1 calc R
H2E3 H 0.9531 0.4365 0.8786 0.078 Uiso 1 1 calc R
C2M C 0.7429(4) 0.3985(3) 0.8055(2) 0.0447(8) Uani 1 1 d .
H2M1 H 0.7445 0.4664 0.8229 0.054 Uiso 1 1 calc R
H2M2 H 0.642 0.367 0.8074 0.054 Uiso 1 1 calc R
C3 C 0.8745(3) 0.3948(3) 0.6680(2) 0.0388(7) Uani 1 1 d .
C3E C 1.0825(6) 0.5406(4) 0.6889(5) 0.0915(18) Uani 1 1 d .
H3E1 H 1.158 0.5036 0.6824 0.137 Uiso 1 1 calc R
H3E2 H 1.1273 0.6092 0.7304 0.137 Uiso 1 1 calc R
H3E3 H 1.0439 0.5318 0.6298 0.137 Uiso 1 1 calc R
C3M C 0.9532(4) 0.5042(3) 0.7271(3) 0.0502(9) Uani 1 1 d .
H3M1 H 0.8781 0.5423 0.7336 0.06 Uiso 1 1 calc R
H3M2 H 0.9927 0.5166 0.7881 0.06 Uiso 1 1 calc R
C4 C 0.2920(3) 0.2950(2) -0.04877(18) 0.0269(5) Uani 1 1 d .
C4E C 0.3062(4) 0.4253(3) -0.0962(3) 0.0448(8) Uani 1 1 d .
H4E1 H 0.199 0.4047 -0.1194 0.067 Uiso 1 1 calc R
H4E2 H 0.3582 0.4514 -0.1312 0.067 Uiso 1 1 calc R
H4E3 H 0.3252 0.4754 -0.0326 0.067 Uiso 1 1 calc R
C4M C 0.3633(4) 0.3381(2) -0.1047(2) 0.0356(7) Uani 1 1 d .
H4M1 H 0.3422 0.2875 -0.169 0.043 Uiso 1 1 calc R
H4M2 H 0.4726 0.3586 -0.0847 0.043 Uiso 1 1 calc R
C5 C 0.1564(3) 0.2106(2) -0.08832(18) 0.0268(5) Uani 1 1 d .
C5E C -0.0697(4) 0.0926(3) -0.2162(3) 0.0560(10) Uani 1 1 d .
H5E1 H -0.0573 0.0393 -0.2057 0.084 Uiso 1 1 calc R
H5E2 H -0.1066 0.0672 -0.2805 0.084 Uiso 1 1 calc R
H5E3 H -0.1412 0.1243 -0.1805 0.084 Uiso 1 1 calc R
C5M C 0.0822(4) 0.1666(2) -0.1878(2) 0.0371(7) Uani 1 1 d .
H5M1 H 0.1513 0.1345 -0.227 0.045 Uiso 1 1 calc R
H5M2 H 0.0678 0.2198 -0.1988 0.045 Uiso 1 1 calc R
C6 C 0.4138(4) 0.2329(2) 0.4604(2) 0.0353(7) Uani 1 1 d .
C7 C 0.4365(3) 0.2904(3) 0.5673(2) 0.0371(7) Uani 1 1 d .
C8 C 0.5133(3) 0.3890(2) 0.5954(2) 0.0378(7) Uani 1 1 d .
C9 C 0.5938(4) 0.3872(3) 0.5264(3) 0.0405(8) Uani 1 1 d .
C10 C 0.5634(4) 0.2896(3) 0.4564(2) 0.0392(7) Uani 1 1 d .
C11 C 0.3912(5) 0.1214(3) 0.4203(3) 0.0594(11) Uani 1 1 d .
H11A H 0.3821 0.0906 0.3545 0.089 Uiso 1 1 calc R
H11B H 0.3004 0.0954 0.4359 0.089 Uiso 1 1 calc R
H11C H 0.4769 0.1083 0.4453 0.089 Uiso 1 1 calc R
C12 C 0.3367(4) 0.2562(4) 0.6201(3) 0.0569(10) Uani 1 1 d .
H12A H 0.372 0.2991 0.6851 0.085 Uiso 1 1 calc R
H12B H 0.3404 0.1901 0.6045 0.085 Uiso 1 1 calc R
H12C H 0.2339 0.2576 0.6046 0.085 Uiso 1 1 calc R
C13 C 0.5070(5) 0.4794(3) 0.6845(3) 0.0580(11) Uani 1 1 d .
H13A H 0.4267 0.5069 0.674 0.087 Uiso 1 1 calc R
H13B H 0.6022 0.5276 0.7049 0.087 Uiso 1 1 calc R
H13C H 0.4881 0.4609 0.7308 0.087 Uiso 1 1 calc R
C14 C 0.6923(5) 0.4751(4) 0.5262(4) 0.0721(15) Uani 1 1 d .
H14A H 0.7736 0.4555 0.4934 0.108 Uiso 1 1 calc R
H14B H 0.7337 0.5256 0.5885 0.108 Uiso 1 1 calc R
H14C H 0.6321 0.4999 0.4966 0.108 Uiso 1 1 calc R
C15 C 0.6389(5) 0.2531(4) 0.3722(3) 0.0690(14) Uani 1 1 d .
H15A H 0.6016 0.2747 0.3315 0.103 Uiso 1 1 calc R
H15B H 0.616 0.1823 0.341 0.103 Uiso 1 1 calc R
H15C H 0.7469 0.2791 0.3908 0.103 Uiso 1 1 calc R
C16 C 0.2705(3) 0.2514(2) 0.4201(2) 0.0325(6) Uani 1 1 d .
H16A H 0.181 0.2128 0.427 0.039 Uiso 1 1 calc R
H16B H 0.2708 0.3203 0.4576 0.039 Uiso 1 1 calc R
C17 C 0.2539(3) 0.2276(2) 0.3198(2) 0.0337(6) Uani 1 1 d .
H17A H 0.2518 0.1586 0.2811 0.04 Uiso 1 1 calc R
H17B H 0.3414 0.2667 0.3119 0.04 Uiso 1 1 calc R
C18 C 0.1087(3) 0.2488(2) 0.28935(19) 0.0312(6) Uani 1 1 d .
H18A H 0.1094 0.3172 0.3299 0.037 Uiso 1 1 calc R
H18B H 0.0214 0.208 0.2956 0.037 Uiso 1 1 calc R
C19 C 0.0915(3) 0.2289(2) 0.18897(18) 0.0323(6) Uani 1 1 d .
H19A H 0.0874 0.16 0.148 0.039 Uiso 1 1 calc R
H19B H -0.0034 0.2417 0.173 0.039 Uiso 1 1 calc R
C20 C 0.5517(3) 0.1818(2) -0.0223(2) 0.0363(7) Uani 1 1 d .
C21 C 0.4675(3) 0.1137(2) -0.1114(2) 0.0338(6) Uani 1 1 d .
C22 C 0.3502(4) 0.0468(2) -0.1031(2) 0.0387(7) Uani 1 1 d .
C23 C 0.3619(4) 0.0723(3) -0.0086(3) 0.0430(8) Uani 1 1 d .
C24 C 0.4879(4) 0.1572(3) 0.0428(2) 0.0431(8) Uani 1 1 d .
C25 C 0.6863(4) 0.2647(3) 0.0021(3) 0.0610(11) Uani 1 1 d .
H25A H 0.7777 0.2441 0.0074 0.092 Uiso 1 1 calc R
H25B H 0.6825 0.3201 0.0598 0.092 Uiso 1 1 calc R
H25C H 0.6852 0.2831 -0.0452 0.092 Uiso 1 1 calc R
C26 C 0.4982(4) 0.1118(3) -0.1989(3) 0.0504(9) Uani 1 1 d .
H26A H 0.5699 0.0728 -0.2235 0.076 Uiso 1 1 calc R
H26B H 0.5393 0.1779 -0.1869 0.076 Uiso 1 1 calc R
H26C H 0.4052 0.0837 -0.2426 0.076 Uiso 1 1 calc R
C27 C 0.2321(5) -0.0361(3) -0.1803(3) 0.0599(11) Uani 1 1 d .
H27A H 0.2223 -0.0237 -0.2313 0.09 Uiso 1 1 calc R
H27B H 0.1363 -0.0407 -0.1596 0.09 Uiso 1 1 calc R
H27C H 0.2621 -0.0969 -0.1994 0.09 Uiso 1 1 calc R
C28 C 0.2651(5) 0.0167(4) 0.0286(4) 0.0689(14) Uani 1 1 d .
H28A H 0.2967 -0.0426 0.0149 0.103 Uiso 1 1 calc R
H28B H 0.1607 0.0001 0.0007 0.103 Uiso 1 1 calc R
H28C H 0.2756 0.0569 0.0941 0.103 Uiso 1 1 calc R
C29 C 0.5430(5) 0.2081(4) 0.1432(3) 0.0762(16) Uani 1 1 d .
H29A H 0.4578 0.2103 0.1746 0.114 Uiso 1 1 calc R
H29B H 0.6001 0.274 0.1631 0.114 Uiso 1 1 calc R
H29C H 0.607 0.1729 0.157 0.114 Uiso 1 1 calc R
B4 B 0.9044(4) 0.3232(3) 0.5724(3) 0.0424(9) Uani 1 1 d .
B5 B 0.8188(4) 0.2097(3) 0.5529(2) 0.0366(8) Uani 1 1 d .
B6 B 0.7330(5) 0.2323(3) 0.6485(2) 0.0372(8) Uani 1 1 d .
B7 B 0.9221(5) 0.2906(3) 0.6625(3) 0.0414(9) Uani 1 1 d .
B8 B 0.0988(4) 0.1869(2) -0.0140(2) 0.0278(6) Uani 1 1 d .
B9 B 0.2151(4) 0.2699(2) 0.0862(2) 0.0276(6) Uani 1 1 d .
B10 B 0.3395(4) 0.3389(2) 0.0568(2) 0.0283(6) Uani 1 1 d .
B11 B 0.1410(4) 0.3135(2) 0.0152(2) 0.0287(6) Uani 1 1 d .
H4 H 1.000(4) 0.354(3) 0.533(2) 0.041(9) Uiso 1 1 d .
H6 H 0.670(5) 0.180(3) 0.671(3) 0.059(12) Uiso 1 1 d .
H7 H 1.019(5) 0.300(3) 0.706(3) 0.060(12) Uiso 1 1 d .
H8 H -0.001(4) 0.137(2) -0.025(2) 0.030(8) Uiso 1 1 d .
H10 H 0.430(3) 0.403(2) 0.0979(19) 0.016(7) Uiso 1 1 d .
H11 H 0.073(4) 0.359(2) 0.017(2) 0.032(8) Uiso 1 1 d .

loop_
_atom_site_aniso_label
_atom_site_aniso_U_11
_atom_site_aniso_U_22
_atom_site_aniso_U_33
_atom_site_aniso_U_23
_atom_site_aniso_U_13
_atom_site_aniso_U_12
I 0.0757(2) 0.06560(19) 0.04371(15) 0.01002(13) 0.01128(13) 0.04670(16)
Co1 0.02591(19) 0.0346(2) 0.02389(18) 0.01704(16) 0.00602(14) 0.01071(15)
Co2 0.02236(18) 0.02772(19) 0.02469(18) 0.01236(15) 0.00626(14) 0.00444(14)
O 0.0292(10) 0.0367(11) 0.0231(9) 0.0150(9) 0.0028(8) 0.0030(8)
C2 0.0317(15) 0.0467(18) 0.0291(14) 0.0176(14) 0.0047(12) 0.0168(13)
C2E 0.059(2) 0.070(3) 0.0323(17) 0.0235(18) 0.0169(16) 0.027(2)
C2M 0.0412(18) 0.058(2) 0.0342(17) 0.0182(16) 0.0116(14) 0.0198(16)
C3 0.0261(14) 0.0446(18) 0.0441(18) 0.0194(15) 0.0009(13) 0.0134(13)
C3E 0.071(3) 0.081(4) 0.114(5) 0.045(4) 0.030(3) 0.001(3)
C3M 0.0417(19) 0.050(2) 0.057(2) 0.0251(19) 0.0043(17) 0.0094(16)
C4 0.0277(13) 0.0292(14) 0.0233(12) 0.0127(11) 0.0071(10) 0.0052(11)
C4E 0.049(2) 0.0419(18) 0.050(2) 0.0302(17) 0.0133(16) 0.0033(15)
C4M 0.0431(17) 0.0350(16) 0.0271(14) 0.0151(13) 0.0134(13) 0.0036(13)
C5 0.0277(13) 0.0257(13) 0.0231(12) 0.0098(11) 0.0026(10) 0.0041(10)
C5E 0.043(2) 0.064(3) 0.0353(18) 0.0105(18) -0.0113(15) 0.0012(18)
C5M 0.0396(17) 0.0374(16) 0.0278(14) 0.0133(13) -0.0023(12) 0.0046(13)
C6 0.0391(17) 0.0339(16) 0.0311(15) 0.0146(13) -0.0002(12) 0.0104(13)
C7 0.0306(15) 0.061(2) 0.0367(16) 0.0339(16) 0.0144(13) 0.0170(14)
C8 0.0300(15) 0.0405(17) 0.0333(16) 0.0092(13) -0.0033(12) 0.0147(13)
C9 0.0270(15) 0.050(2) 0.058(2) 0.0364(18) 0.0039(14) 0.0111(14)
C10 0.0303(15) 0.069(2) 0.0313(15) 0.0328(16) 0.0090(12) 0.0154(15)
C11 0.069(3) 0.041(2) 0.052(2) 0.0124(18) -0.009(2) 0.0144(19)
C12 0.044(2) 0.088(3) 0.051(2) 0.045(2) 0.0126(17) 0.010(2)
C13 0.050(2) 0.052(2) 0.051(2) 0.0049(18) -0.0015(17) 0.0273(18)
C14 0.042(2) 0.083(3) 0.120(4) 0.079(3) -0.005(2) 0.004(2)
C15 0.056(2) 0.129(4) 0.042(2) 0.047(3) 0.0263(19) 0.047(3)
C16 0.0290(14) 0.0430(17) 0.0278(14) 0.0207(13) 0.0039(11) 0.0052(12)
C17 0.0320(15) 0.0405(17) 0.0264(14) 0.0154(13) 0.0049(11) 0.0067(13)
C18 0.0254(13) 0.0424(17) 0.0243(13) 0.0170(12) 0.0035(10) 0.0029(12)
C19 0.0269(14) 0.0479(18) 0.0164(12) 0.0110(12) 0.0008(10) 0.0102(12)
C20 0.0245(14) 0.0412(17) 0.0393(17) 0.0159(14) 0.0071(12) 0.0093(12)
C21 0.0310(15) 0.0366(16) 0.0353(15) 0.0162(13) 0.0127(12) 0.0133(12)
C22 0.0340(16) 0.0335(16) 0.0479(19) 0.0167(14) 0.0132(14) 0.0135(13)
C23 0.0396(18) 0.050(2) 0.066(2) 0.0420(19) 0.0274(17) 0.0265(16)
C24 0.0399(18) 0.066(2) 0.0334(16) 0.0257(17) 0.0131(14) 0.0288(17)
C25 0.0265(17) 0.055(2) 0.081(3) 0.019(2) 0.0090(18) 0.0031(16)
C26 0.053(2) 0.064(2) 0.0408(19) 0.0236(18) 0.0270(17) 0.0276(19)
C27 0.047(2) 0.0309(18) 0.079(3) 0.0108(19) 0.006(2) 0.0060(16)
C28 0.073(3) 0.078(3) 0.112(4) 0.077(3) 0.054(3) 0.046(3)
C29 0.067(3) 0.137(5) 0.040(2) 0.043(3) 0.012(2) 0.060(3)
B4 0.0326(18) 0.063(3) 0.052(2) 0.040(2) 0.0134(17) 0.0204(18)
B5 0.0399(19) 0.046(2) 0.0320(17) 0.0198(16) 0.0118(15) 0.0239(16)
B6 0.045(2) 0.046(2) 0.0296(17) 0.0214(16) 0.0090(15) 0.0234(17)
B7 0.0379(19) 0.057(2) 0.0372(19) 0.0244(18) 0.0072(16) 0.0255(18)
B8 0.0236(15) 0.0295(15) 0.0332(16) 0.0182(13) 0.0066(12) 0.0045(12)
B9 0.0246(14) 0.0323(16) 0.0262(15) 0.0144(13) 0.0084(12) 0.0056(12)
B10 0.0285(15) 0.0303(16) 0.0203(14) 0.0097(12) 0.0051(11) 0.0014(12)
B11 0.0302(16) 0.0302(16) 0.0271(15) 0.0145(13) 0.0076(12) 0.0083(13)

loop_
_atom_type_symbol
_atom_type_description
_atom_type_scat_dispersion_real
_atom_type_scat_dispersion_imag
_atom_type_scat_source
C C 0.0033 0.0016 'International Tables Vol C Tables 4.2.6.8 and 6.1.1.4'
H H 0 0 'International Tables Vol C Tables 4.2.6.8 and 6.1.1.4'
B B 0.0013 0.0007 'International Tables Vol C Tables 4.2.6.8 and 6.1.1.4'
O O 0.0106 0.006 'International Tables Vol C Tables 4.2.6.8 and 6.1.1.4'
Co Co 0.3494 0.9721 'International Tables Vol C Tables 4.2.6.8 and 6.1.1.4'
I I -0.4742 1.8119 'International Tables Vol C Tables 4.2.6.8 and 6.1.1.4'

loop_
_geom_angle_atom_site_label_1
_geom_angle_atom_site_label_2
_geom_angle_atom_site_label_3
_geom_angle
C9 Co1 C8 41.04(14)
C9 Co1 C10 40.45(15)
C8 Co1 C10 67.51(13)
C9 Co1 C7 68.35(13)
C8 Co1 C7 40.87(14)
C10 Co1 C7 66.20(12)
C9 Co1 C2 133.49(15)
C8 Co1 C2 107.78(12)
C10 Co1 C2 173.94(14)
C7 Co1 C2 113.06(12)
C9 Co1 C3 108.60(14)
C8 Co1 C3 112.11(13)
C10 Co1 C3 135.92(14)
C7 Co1 C3 143.41(13)
C2 Co1 C3 41.26(13)
C9 Co1 B4 108.13(14)
C8 Co1 B4 139.76(15)
C10 Co1 B4 107.15(14)
C7 Co1 B4 173.08(14)
C2 Co1 B4 73.76(14)
C3 Co1 B4 42.85(15)
C9 Co1 B6 172.91(14)
C8 Co1 B6 131.93(14)
C10 Co1 B6 143.23(15)
C7 Co1 B6 106.70(14)
C2 Co1 B6 42.76(14)
C3 Co1 B6 72.09(15)
B4 Co1 B6 77.32(15)
C9 Co1 B5 140.31(14)
C8 Co1 B5 173.98(15)
C10 Co1 B5 110.09(14)
C7 Co1 B5 133.22(15)
C2 Co1 B5 74.98(13)
C3 Co1 B5 73.56(14)
B4 Co1 B5 45.86(16)
B6 Co1 B5 46.78(14)
C4 Co2 C24 141.17(14)
C4 Co2 C23 175.21(14)
C24 Co2 C23 41.81(16)
C4 Co2 C5 43.10(11)
C24 Co2 C5 175.39(14)
C23 Co2 C5 134.12(13)
C4 Co2 C20 110.80(12)
C24 Co2 C20 41.33(13)
C23 Co2 C20 69.29(13)
C5 Co2 C20 142.47(12)
C4 Co2 C22 134.43(13)
C24 Co2 C22 69.33(15)
C23 Co2 C22 40.87(15)
C5 Co2 C22 108.81(13)
C20 Co2 C22 68.24(13)
C4 Co2 C21 108.30(12)
C24 Co2 C21 68.81(13)
C23 Co2 C21 68.50(13)
C5 Co2 C21 112.71(12)
C20 Co2 C21 40.21(12)
C22 Co2 C21 40.26(12)
C4 Co2 B10 44.34(12)
C24 Co2 B10 107.04(14)
C23 Co2 B10 140.46(15)
C5 Co2 B10 75.37(12)
C20 Co2 B10 103.98(13)
C22 Co2 B10 171.70(13)
C21 Co2 B10 131.71(13)
C4 Co2 B8 75.10(12)
C24 Co2 B8 132.24(13)
C23 Co2 B8 105.07(13)
C5 Co2 B8 43.89(12)
C20 Co2 B8 173.50(13)
C22 Co2 B8 109.88(13)
C21 Co2 B8 141.74(13)
B10 Co2 B8 78.18(13)
C4 Co2 B9 76.62(12)
C24 Co2 B9 102.21(13)
C23 Co2 B9 107.08(13)
C5 Co2 B9 76.47(12)
C20 Co2 B9 130.80(13)
C22 Co2 B9 140.66(13)
C21 Co2 B9 170.55(13)
B10 Co2 B9 46.65(12)
B8 Co2 B9 46.70(13)
C19 O B9 117.7(2)
C3 C2 C2M 123.7(3)
C3 C2 B6 113.1(3)
C2M C2 B6 121.8(3)
C3 C2 B7 64.8(2)
C2M C2 B7 131.6(3)
B6 C2 B7 63.1(2)
C3 C2 Co1 70.51(17)
C2M C2 Co1 136.1(2)
B6 C2 Co1 72.66(18)
B7 C2 Co1 92.27(18)
C2E C2M C2 112.7(3)
C2 C3 C3M 119.3(3)
C2 C3 B4 113.6(3)
C3M C3 B4 126.6(3)
C2 C3 B7 65.8(2)
C3M C3 B7 130.9(3)
B4 C3 B7 66.4(2)
C2 C3 Co1 68.23(17)
C3M C3 Co1 137.1(2)
B4 C3 Co1 70.0(2)
B7 C3 Co1 91.6(2)
C3E C3M C3 114.5(4)
C5 C4 C4M 122.5(2)
C5 C4 B10 112.5(2)
C4M C4 B10 124.7(2)
C5 C4 B11 65.10(18)
C4M C4 B11 135.0(3)
B10 C4 B11 64.68(19)
C5 C4 Co2 69.20(15)
C4M C4 Co2 132.7(2)
B10 C4 Co2 70.95(17)
B11 C4 Co2 92.32(16)
C4 C4M C4E 113.1(3)
C4 C5 C5M 119.8(2)
C4 C5 B8 111.7(2)
C5M C5 B8 128.0(2)
C4 C5 B11 65.44(18)
C5M C5 B11 133.1(3)
B8 C5 B11 64.52(19)
C4 C5 Co2 67.71(15)
C5M C5 Co2 134.7(2)
B8 C5 Co2 70.62(16)
B11 C5 Co2 91.77(16)
C5 C5M C5E 115.2(3)
C10 C6 C11 117.2(3)
C10 C6 C7 93.9(2)
C11 C6 C7 113.6(3)
C10 C6 C16 114.5(3)
C11 C6 C16 108.0(3)
C7 C6 C16 108.9(2)
C8 C7 C12 126.5(3)
C8 C7 C6 106.8(3)
C12 C7 C6 121.9(3)
C8 C7 Co1 67.39(17)
C12 C7 Co1 126.7(2)
C6 C7 Co1 91.75(18)
C9 C8 C7 107.5(3)
C9 C8 C13 126.8(4)
C7 C8 C13 125.7(3)
C9 C8 Co1 68.70(18)
C7 C8 Co1 71.74(18)
C13 C8 Co1 125.2(2)
C10 C9 C8 107.4(3)
C10 C9 C14 126.1(4)
C8 C9 C14 126.5(4)
C10 C9 Co1 72.23(19)
C8 C9 Co1 70.25(19)
C14 C9 Co1 124.2(2)
C9 C10 C6 109.6(3)
C9 C10 C15 125.0(4)
C6 C10 C15 122.9(3)
C9 C10 Co1 67.32(18)
C6 C10 Co1 93.58(18)
C15 C10 Co1 120.5(2)
C17 C16 C6 117.2(3)
C16 C17 C18 111.7(2)
C17 C18 C19 112.9(2)
O C19 C18 111.7(2)
C21 C20 C24 108.5(3)
C21 C20 C25 127.0(3)
C24 C20 C25 124.5(3)
C21 C20 Co2 71.04(17)
C24 C20 Co2 68.37(17)
C25 C20 Co2 127.2(3)
C20 C21 C22 108.2(3)
C20 C21 C26 125.9(3)
C22 C21 C26 126.0(3)
C20 C21 Co2 68.76(17)
C22 C21 Co2 68.98(17)
C26 C21 Co2 128.6(2)
C21 C22 C23 108.4(3)
C21 C22 C27 126.1(3)
C23 C22 C27 125.4(3)
C21 C22 Co2 70.76(18)
C23 C22 Co2 68.49(19)
C27 C22 Co2 125.9(2)
C22 C23 C24 107.8(3)
C22 C23 C28 125.3(4)
C24 C23 C28 126.7(4)
C22 C23 Co2 70.64(19)
C24 C23 Co2 68.95(19)
C28 C23 Co2 128.4(2)
C20 C24 C23 107.0(3)
C20 C24 C29 126.4(4)
C23 C24 C29 126.6(4)
C20 C24 Co2 70.30(18)
C23 C24 Co2 69.23(18)
C29 C24 Co2 126.5(3)
C3 B4 B5 105.2(3)
C3 B4 B7 62.1(2)
B5 B4 B7 59.4(2)
C3 B4 Co1 67.19(18)
B5 B4 Co1 69.05(18)
B7 B4 Co1 88.6(2)
B4 B5 B7 63.8(2)
B4 B5 B6 103.7(3)
B7 B5 B6 60.1(2)
B4 B5 I 127.9(2)
B7 B5 I 129.1(2)
B6 B5 I 126.9(3)
B4 B5 Co1 65.09(17)
B7 B5 Co1 88.46(19)
B6 B5 Co1 66.09(16)
I B5 Co1 142.39(19)
C2 B6 B5 104.1(3)
C2 B6 B7 64.3(2)
B5 B6 B7 59.9(2)
C2 B6 Co1 64.58(17)
B5 B6 Co1 67.13(17)
B7 B6 Co1 88.9(2)
B5 B7 B6 59.9(2)
B5 B7 C3 95.1(2)
B6 B7 C3 92.4(2)
B5 B7 C2 95.8(2)
B6 B7 C2 52.6(2)
C3 B7 C2 49.39(18)
B5 B7 B4 56.8(2)
B6 B7 B4 98.7(3)
C3 B7 B4 51.5(2)
C2 B7 B4 89.7(2)
C5 B8 B9 106.2(2)
C5 B8 B11 63.85(19)
B9 B8 B11 61.60(19)
C5 B8 Co2 65.50(15)
B9 B8 Co2 67.92(15)
B11 B8 Co2 89.07(17)
O B9 B10 125.5(3)
O B9 B8 130.4(2)
B10 B9 B8 103.9(2)
O B9 B11 136.0(3)
B10 B9 B11 62.29(19)
B8 B9 B11 61.86(19)
O B9 Co2 136.0(2)
B10 B9 Co2 65.27(15)
B8 B9 Co2 65.37(15)
B11 B9 Co2 87.90(17)
C4 B10 B9 105.6(2)
C4 B10 B11 63.70(19)
B9 B10 B11 61.46(19)
C4 B10 Co2 64.72(15)
B9 B10 Co2 68.08(16)
B11 B10 Co2 88.94(17)
C5 B11 C4 49.45(15)
C5 B11 B9 93.6(2)
C4 B11 B9 93.0(2)
C5 B11 B8 51.62(17)
C4 B11 B8 89.7(2)
B9 B11 B8 56.53(18)
C5 B11 B10 90.3(2)
C4 B11 B10 51.63(16)
B9 B11 B10 56.25(18)
B8 B11 B10 95.9(2)

loop_
_geom_bond_atom_site_label_1
_geom_bond_atom_site_label_2
_geom_bond_distance
I B5 2.167(4)
Co1 C9 1.979(3)
Co1 C8 2.000(3)
Co1 C10 2.043(3)
Co1 C7 2.057(3)
Co1 C2 2.059(3)
Co1 C3 2.090(3)
Co1 B4 2.130(4)
Co1 B6 2.176(4)
Co1 B5 2.193(3)
Co2 C4 2.009(3)
Co2 C24 2.018(3)
Co2 C23 2.022(3)
Co2 C5 2.030(3)
Co2 C20 2.044(3)
Co2 C22 2.051(3)
Co2 C21 2.074(3)
Co2 B10 2.100(3)
Co2 B8 2.104(3)
Co2 B9 2.145(3)
O C19 1.366(4)
O B9 1.408(4)
C2 C3 1.462(5)
C2 C2M 1.527(4)
C2 B6 1.547(5)
C2 B7 1.757(5)
C2E C2M 1.486(5)
C3 C3M 1.528(5)
C3 B4 1.542(5)
C3 B7 1.742(5)
C3E C3M 1.518(6)
C4 C5 1.484(4)
C4 C4M 1.504(4)
C4 B10 1.553(4)
C4 B11 1.776(4)
C4E C4M 1.510(5)
C5 C5M 1.513(4)
C5 B8 1.547(4)
C5 B11 1.771(4)
C5E C5M 1.516(5)
C6 C10 1.510(5)
C6 C11 1.530(5)
C6 C7 1.553(4)
C6 C16 1.563(4)
C7 C8 1.417(5)
C7 C12 1.503(5)
C8 C9 1.395(5)
C8 C13 1.519(5)
C9 C10 1.392(5)
C9 C14 1.509(5)
C10 C15 1.511(5)
C16 C17 1.522(4)
C17 C18 1.532(4)
C18 C19 1.542(4)
C20 C21 1.416(4)
C20 C24 1.434(5)
C20 C25 1.492(5)
C21 C22 1.420(4)
C21 C26 1.489(5)
C22 C23 1.422(5)
C22 C27 1.499(5)
C23 C24 1.442(5)
C23 C28 1.492(5)
C24 C29 1.476(5)
B4 B5 1.685(6)
B4 B7 1.807(5)
B5 B7 1.734(6)
B5 B6 1.734(5)
B6 B7 1.738(6)
B8 B9 1.685(5)
B8 B11 1.781(5)
B9 B10 1.682(4)
B9 B11 1.777(5)
B10 B11 1.791(5)
